data_1540551
loop_
_publ_author_name
'Wood, Christopher'
'Ronson, Tanya'
'McConnell, Anna'
'Roberts, Derrick A.'
'Nitschke, Jonathan'

_publ_section_title
;
 Dual stimuli-induced formation of a \m-hydroxido bridged
 [Zn9L5(\m-OH)6]12+half-pipe
;
_journal_name_full 'Chem. Sci.'
_journal_paper_doi 10.1039/C5SC03926F
_journal_year 2015
_chemical_formula_moiety 'C180 H146 N30 O16 Zn9, 10(C2 F6 N O4 S2), 2(C F3 O3 S)'
_chemical_formula_sum 'C202 H146 F40 N62 O66 S22 Zn9'
_chemical_formula_weight 6551.45
_space_group_crystal_system hexagonal
_space_group_IT_number 178
_space_group_name_Hall 'P 61 2 (0 0 5)'
_space_group_name_H-M_alt 'P 61 2 2'
_atom_sites_solution_hydrogens mixed
_audit_creation_method SHELXL-2014/6
_audit_update_record
;
2015-07-01 deposited with the CCDC.
2015-11-11 downloaded from the CCDC.
;
_cell_angle_alpha 90
_cell_angle_beta 90
_cell_angle_gamma 120
_cell_formula_units_Z 6
_cell_length_a 36.800(17)
_cell_length_b 36.800(17)
_cell_length_c 35.22(2)
_cell_measurement_reflns_used 6607
_cell_measurement_temperature 100(2)
_cell_measurement_theta_max 23.728
_cell_measurement_theta_min 4.435
_cell_volume 41306(4)
_computing_cell_refinement
;
CrystalClear-SM Expert 2.0 r5 (Rigaku, 2010)
;
_computing_data_collection
;
CrystalClear-SM Expert 2.0 r5 (Rigaku, 2010)
;
_computing_data_reduction 'Bruker SAINT'
_computing_structure_refinement 'SHELXL-2014/6 (Sheldrick, 2014)'
_computing_structure_solution 'SHELXS-2014 (Sheldrick, 2014)'
_diffrn_ambient_temperature 100(2)
_diffrn_detector_area_resol_mean 0
_diffrn_measured_fraction_theta_full 0.998
_diffrn_measured_fraction_theta_max 0.999
_diffrn_measurement_device_type 'Rigaku Saturn 724+ detector on Crystal Logic diffractometer'
_diffrn_measurement_method '\w  scans'
_diffrn_radiation_monochromator 'silicon double crystal'
_diffrn_radiation_source 'Diamond beamline I19'
_diffrn_radiation_type synchrotron
_diffrn_radiation_wavelength 0.6889
_diffrn_reflns_av_R_equivalents 0.1391
_diffrn_reflns_av_unetI/netI 0.0522
_diffrn_reflns_Laue_measured_fraction_full 0.998
_diffrn_reflns_Laue_measured_fraction_max 0.999
_diffrn_reflns_limit_h_max 29
_diffrn_reflns_limit_h_min -29
_diffrn_reflns_limit_k_max 29
_diffrn_reflns_limit_k_min -29
_diffrn_reflns_limit_l_max 28
_diffrn_reflns_limit_l_min -28
_diffrn_reflns_number 122626
_diffrn_reflns_point_group_measured_fraction_full 0.999
_diffrn_reflns_point_group_measured_fraction_max 0.999
_diffrn_reflns_theta_full 16.000
_diffrn_reflns_theta_max 15.997
_diffrn_reflns_theta_min 0.619
_exptl_absorpt_coefficient_mu 0.819
_exptl_absorpt_correction_T_max 0.7440
_exptl_absorpt_correction_T_min 0.5853
_exptl_absorpt_correction_type multi-scan
_exptl_absorpt_process_details SADABS
_exptl_crystal_colour yellow
_exptl_crystal_density_diffrn 1.580
_exptl_crystal_description needle
_exptl_crystal_F_000 19812
_exptl_crystal_recrystallization_method 'Re-crystallisation from solvent: acetonitrile, diethyl ether'
_exptl_crystal_size_max 0.100
_exptl_crystal_size_mid 0.003
_exptl_crystal_size_min 0.002
_refine_diff_density_max 0.522
_refine_diff_density_min -0.318
_refine_diff_density_rms 0.074
_refine_ls_abs_structure_details
;
 Refined as an inversion twin.
;
_refine_ls_abs_structure_Flack 0.10(6)
_refine_ls_extinction_method none
_refine_ls_goodness_of_fit_ref 1.071
_refine_ls_hydrogen_treatment constr
_refine_ls_matrix_type full
_refine_ls_number_parameters 1267
_refine_ls_number_reflns 7400
_refine_ls_number_restraints 3287
_refine_ls_restrained_S_all 0.938
_refine_ls_R_factor_all 0.1138
_refine_ls_R_factor_gt 0.0937
_refine_ls_shift/su_max 0.000
_refine_ls_shift/su_mean 0.000
_refine_ls_structure_factor_coef Fsqd
_refine_ls_weighting_details 'w=1/[\s^2^(Fo^2^)+(0.2000P)^2^-0.0400P] where P=(Fo^2^+2Fc^2^)/3'
_refine_ls_weighting_scheme calc
_refine_ls_wR_factor_gt 0.2471
_refine_ls_wR_factor_ref 0.2655
_reflns_Friedel_coverage 0.751
_reflns_Friedel_fraction_full 1.000
_reflns_Friedel_fraction_max 1.000
_reflns_number_gt 5698
_reflns_number_total 7400
_reflns_threshold_expression 'I > 2\s(I)'
_cod_data_source_file c5sc03926f2.cif
_cod_data_source_block csw3108_sq_d
_cod_depositor_comments
;
 Updating space group information.

 Antanas Vaitkus,
 2018-06-11
;
_cod_original_cell_volume 41306(45)
_cod_original_sg_symbol_Hall 'P 61 2 (0 0 -1)'
_cod_database_code 1540551
_shelx_space_group_comment
;
The symmetry employed for this shelxl refinement is uniquely defined
by the following loop, which should always be used as a source of
symmetry information in preference to the above space-group names.
They are only intended as comments.
;
_shelx_estimated_absorpt_t_min 0.908
_shelx_estimated_absorpt_t_max 0.998
_shelxl_version_number 2014/6

loop_
_space_group_symop_id
_space_group_symop_operation_xyz
1 'x, y, z'
2 'x-y, x, z+1/6'
3 '-y, x-y, z+1/3'
4 '-x, -y, z+1/2'
5 '-x+y, -x, z+2/3'
6 'y, -x+y, z+5/6'
7 '-y, -x, -z+5/6'
8 'x-y, -y, -z'
9 'x, x-y, -z+1/6'
10 'y, x, -z+1/3'
11 '-x+y, y, -z+1/2'
12 '-x, -x+y, -z+2/3'

loop_
_atom_site_label
_atom_site_type_symbol
_atom_site_fract_x
_atom_site_fract_y
_atom_site_fract_z
_atom_site_U_iso_or_equiv
_atom_site_adp_type
_atom_site_occupancy
_atom_site_site_symmetry_order
_atom_site_calc_flag
_atom_site_refinement_flags_posn
_atom_site_refinement_flags_adp
_atom_site_refinement_flags_occupancy
_atom_site_disorder_assembly
_atom_site_disorder_group
Zn1 Zn 0.43536(12) 0.21111(13) 0.27795(12) 0.1407(16) Uani 1 1 d . . . . .
Zn2 Zn 0.37941(14) 0.20718(14) 0.36158(13) 0.1568(18) Uani 1 1 d . . . . .
Zn3 Zn 0.76061(13) 0.68258(13) 0.41756(13) 0.1532(17) Uani 1 1 d . . . . .
Zn4 Zn 0.60531(11) 0.45289(12) 0.32628(12) 0.1358(16) Uani 1 1 d . . . . .
Zn5 Zn 0.59373(8) 0.40627(8) 0.4167 0.168(3) Uani 1 2 d S T P . .
O50 O 0.3930(6) 0.2121(6) 0.3096(6) 0.144(7) Uani 1 1 d D U . . .
H50 H 0.3783 0.2149 0.2909 0.172 Uiso 1 1 d DR U . . .
O51 O 0.3444(6) 0.2317(6) 0.3749(5) 0.143(7) Uani 1 1 d D U . . .
H51 H 0.3527 0.2512 0.3568 0.171 Uiso 1 1 d DR U . . .
O52 O 0.5880(6) 0.4349(7) 0.3781(5) 0.141(7) Uani 1 1 d D U . . .
H52 H 0.5610 0.4192 0.3721 0.169 Uiso 1 1 d DR U . . .
O1B O 0.8919(10) 0.9025(9) 0.4281(9) 0.257(13) Uani 1 1 d D U . . .
O2B O 0.2733(7) 0.0116(7) 0.3252(7) 0.179(8) Uani 1 1 d D U . . .
N1B N 0.8154(8) 0.7331(8) 0.3902(8) 0.167(9) Uani 1 1 d D U . . .
N2B N 0.7750(7) 0.6479(7) 0.3753(6) 0.128(7) Uani 1 1 d D U . . .
N3B N 0.6729(7) 0.4850(7) 0.3237(6) 0.132(7) Uani 1 1 d D U . . .
N4B N 0.6190(6) 0.4035(7) 0.3144(6) 0.134(7) Uani 1 1 d D U . . .
N5B N 0.4932(7) 0.2328(7) 0.3041(7) 0.148(8) Uani 1 1 d D U . . .
N6B N 0.4280(7) 0.1539(7) 0.3057(7) 0.148(8) Uani 1 1 d D U . . .
C1B C 0.8346(10) 0.7772(8) 0.3975(7) 0.198(11) Uani 1 1 d D U . . .
C2B C 0.8099(10) 0.7960(10) 0.4017(10) 0.211(13) Uani 1 1 d D U . . .
H2B H 0.7804 0.7794 0.3980 0.253 Uiso 1 1 calc R U . . .
C3B C 0.8271(11) 0.8381(10) 0.4112(10) 0.218(13) Uani 1 1 d D U . . .
H3B H 0.8098 0.8503 0.4143 0.262 Uiso 1 1 calc R U . . .
C4B C 0.8705(11) 0.8618(9) 0.4162(8) 0.234(13) Uani 1 1 d D U . . .
C5B C 0.8958(11) 0.8441(10) 0.4103(10) 0.224(13) Uani 1 1 d D U . . .
H5B H 0.9254 0.8609 0.4127 0.269 Uiso 1 1 calc R U . . .
C6B C 0.8779(10) 0.8021(10) 0.4010(9) 0.208(12) Uani 1 1 d D U . . .
H6B H 0.8953 0.7902 0.3969 0.249 Uiso 1 1 calc R U . . .
C7B C 0.8696(14) 0.9242(14) 0.4364(16) 0.28(2) Uani 1 1 d D U . . .
H7B1 H 0.8643 0.9349 0.4128 0.417 Uiso 1 1 calc R U . . .
H7B2 H 0.8864 0.9477 0.4535 0.417 Uiso 1 1 calc R U . . .
H7B3 H 0.8428 0.9048 0.4485 0.417 Uiso 1 1 calc R U . . .
C8B C 0.8289(9) 0.7188(8) 0.3644(8) 0.157(10) Uani 1 1 d D U . . .
H8B H 0.8529 0.7382 0.3503 0.188 Uiso 1 1 calc R U . . .
C9B C 0.8093(7) 0.6740(7) 0.3551(6) 0.135(9) Uani 1 1 d D U . . .
C10B C 0.8240(9) 0.6591(8) 0.3262(8) 0.169(11) Uani 1 1 d D U . . .
H10B H 0.8488 0.6782 0.3130 0.202 Uiso 1 1 calc R U . . .
C11B C 0.8034(8) 0.6171(8) 0.3162(8) 0.177(12) Uani 1 1 d D U . . .
H11B H 0.8130 0.6073 0.2957 0.213 Uiso 1 1 calc R U . . .
C12B C 0.7679(7) 0.5896(7) 0.3370(7) 0.153(10) Uani 1 1 d D U . . .
C13B C 0.7562(7) 0.6068(8) 0.3663(6) 0.113(7) Uani 1 1 d D U . . .
H13B H 0.7329 0.5880 0.3814 0.135 Uiso 1 1 calc R U . . .
C14B C 0.6989(7) 0.5258(7) 0.3287(6) 0.121(8) Uani 1 1 d D U . . .
H14B H 0.6872 0.5430 0.3344 0.145 Uiso 1 1 calc R U . . .
C15B C 0.7422(7) 0.5447(7) 0.3260(6) 0.133(8) Uani 1 1 d D U . . .
C16B C 0.7582(7) 0.5191(7) 0.3167(6) 0.126(8) Uani 1 1 d D U . . .
H16B H 0.7876 0.5309 0.3134 0.151 Uiso 1 1 calc R U . . .
C17B C 0.7320(7) 0.4767(7) 0.3122(7) 0.138(9) Uani 1 1 d D U . . .
H17B H 0.7433 0.4591 0.3063 0.165 Uiso 1 1 calc R U . . .
C18B C 0.6888(6) 0.4598(6) 0.3162(6) 0.138(9) Uani 1 1 d D U . . .
C19B C 0.6595(6) 0.4141(6) 0.3114(6) 0.139(8) Uani 1 1 d D U . . .
C20B C 0.6721(8) 0.3846(7) 0.3072(8) 0.162(10) Uani 1 1 d D U . . .
H20B H 0.7009 0.3934 0.3039 0.194 Uiso 1 1 calc R U . . .
C21B C 0.6423(7) 0.3419(8) 0.3078(7) 0.157(10) Uani 1 1 d D U . . .
H21B H 0.6510 0.3216 0.3056 0.188 Uiso 1 1 calc R U . . .
C22B C 0.6001(7) 0.3292(7) 0.3117(6) 0.145(9) Uani 1 1 d D U . . .
C23B C 0.5917(8) 0.3620(7) 0.3134(7) 0.141(9) Uani 1 1 d D U . . .
H23B H 0.5628 0.3541 0.3140 0.170 Uiso 1 1 calc R U . . .
C24B C 0.5256(7) 0.2719(8) 0.3016(8) 0.162(10) Uani 1 1 d D U . . .
H24B H 0.5200 0.2928 0.2919 0.194 Uiso 1 1 calc R U . . .
C25B C 0.5666(7) 0.2847(7) 0.3121(7) 0.149(9) Uani 1 1 d D U . . .
C26B C 0.5725(8) 0.2532(7) 0.3273(7) 0.144(9) Uani 1 1 d D U . . .
H26B H 0.5997 0.2600 0.3358 0.173 Uiso 1 1 calc R U . . .
C27B C 0.5400(7) 0.2122(8) 0.3304(7) 0.143(9) Uani 1 1 d D U . . .
H27B H 0.5447 0.1910 0.3406 0.171 Uiso 1 1 calc R U . . .
C28B C 0.5004(7) 0.2029(7) 0.3182(6) 0.135(8) Uani 1 1 d D U . . .
C29B C 0.4629(8) 0.1611(7) 0.3187(8) 0.151(10) Uani 1 1 d D U . . .
H29B H 0.4649 0.1385 0.3294 0.181 Uiso 1 1 calc R U . . .
C30B C 0.3900(7) 0.1163(7) 0.3126(7) 0.134(8) Uani 1 1 d D U . . .
C31B C 0.3858(9) 0.0877(8) 0.3400(8) 0.159(9) Uani 1 1 d D U . . .
H31B H 0.4090 0.0928 0.3556 0.190 Uiso 1 1 calc R U . . .
C32B C 0.3476(9) 0.0515(9) 0.3448(8) 0.176(11) Uani 1 1 d D U . . .
H32B H 0.3446 0.0316 0.3635 0.212 Uiso 1 1 calc R U . . .
C33B C 0.3139(8) 0.0441(8) 0.3223(8) 0.164(10) Uani 1 1 d D U . . .
C34B C 0.3184(8) 0.0729(8) 0.2947(8) 0.154(9) Uani 1 1 d D U . . .
H34B H 0.2951 0.0678 0.2794 0.185 Uiso 1 1 calc R U . . .
C35B C 0.3565(8) 0.1091(8) 0.2894(7) 0.134(8) Uani 1 1 d D U . . .
H35B H 0.3598 0.1287 0.2702 0.161 Uiso 1 1 calc R U . . .
C36B C 0.2659(13) -0.0168(11) 0.3564(10) 0.205(15) Uani 1 1 d D U . . .
H36A H 0.2471 -0.0457 0.3481 0.308 Uiso 1 1 calc R U . . .
H36B H 0.2531 -0.0101 0.3776 0.308 Uiso 1 1 calc R U . . .
H36C H 0.2927 -0.0140 0.3647 0.308 Uiso 1 1 calc R U . . .
O1D O 0.3977(12) 0.0460(11) 0.1469(10) 0.312(15) Uani 1 1 d D U . . .
O2D O 0.8485(14) 0.8604(11) 0.5422(12) 0.321(16) Uani 1 1 d D U . . .
N1D N 0.4307(9) 0.1917(8) 0.2198(8) 0.193(10) Uani 1 1 d D U . . .
N2D N 0.4510(6) 0.2693(7) 0.2456(7) 0.134(7) Uani 1 1 d D U . . .
N3D N 0.5524(6) 0.4338(6) 0.2893(6) 0.120(7) Uani 1 1 d D U . . .
N4D N 0.5952(6) 0.5062(7) 0.3278(6) 0.123(7) Uani 1 1 d D U . . .
N5D N 0.6995(7) 0.6615(7) 0.4041(6) 0.136(7) Uani 1 1 d D U . . .
N6D N 0.7394(8) 0.7207(7) 0.4571(7) 0.153(8) Uani 1 1 d D U . . .
C1D C 0.4235(10) 0.1528(8) 0.2042(8) 0.214(11) Uani 1 1 d D U . . .
C2D C 0.4480(10) 0.1349(10) 0.2135(9) 0.210(11) Uani 1 1 d D U . . .
H2D H 0.4691 0.1475 0.2324 0.252 Uiso 1 1 calc R U . . .
C3D C 0.4415(11) 0.0988(10) 0.1950(10) 0.236(12) Uani 1 1 d D U . . .
H3D H 0.4583 0.0865 0.2006 0.283 Uiso 1 1 calc R U . . .
C4D C 0.4097(11) 0.0813(10) 0.1682(9) 0.260(13) Uani 1 1 d D U . . .
C5D C 0.3845(12) 0.0977(11) 0.1593(10) 0.248(13) Uani 1 1 d D U . . .
H5D H 0.3628 0.0845 0.1410 0.297 Uiso 1 1 calc R U . . .
C6D C 0.3913(11) 0.1339(10) 0.1775(10) 0.236(13) Uani 1 1 d D U . . .
H6D H 0.3742 0.1458 0.1719 0.284 Uiso 1 1 calc R U . . .
C7D C 0.4214(18) 0.0255(17) 0.1524(17) 0.33(2) Uani 1 1 d D U . . .
H7DA H 0.4103 0.0007 0.1360 0.497 Uiso 1 1 calc R U . . .
H7DB H 0.4509 0.0448 0.1460 0.497 Uiso 1 1 calc R U . . .
H7DC H 0.4194 0.0168 0.1790 0.497 Uiso 1 1 calc R U . . .
C8D C 0.4332(9) 0.2196(8) 0.1953(9) 0.180(11) Uani 1 1 d D U . . .
H8D H 0.4289 0.2128 0.1690 0.216 Uiso 1 1 calc R U . . .
C9D C 0.4427(7) 0.2612(8) 0.2083(7) 0.159(9) Uani 1 1 d D U . . .
C10D C 0.4464(9) 0.2922(8) 0.1834(8) 0.172(11) Uani 1 1 d D U . . .
H10D H 0.4383 0.2854 0.1576 0.206 Uiso 1 1 calc R U . . .
C11D C 0.4620(9) 0.3328(9) 0.1961(8) 0.166(10) Uani 1 1 d D U . . .
H11D H 0.4641 0.3540 0.1793 0.199 Uiso 1 1 calc R U . . .
C12D C 0.4745(7) 0.3425(7) 0.2337(7) 0.144(8) Uani 1 1 d D U . . .
C13D C 0.4671(7) 0.3092(8) 0.2570(8) 0.137(8) Uani 1 1 d D U . . .
H13D H 0.4740 0.3150 0.2832 0.165 Uiso 1 1 calc R U . . .
C14D C 0.5311(7) 0.3969(8) 0.2722(7) 0.126(8) Uani 1 1 d D U . . .
H14D H 0.5400 0.3769 0.2758 0.151 Uiso 1 1 calc R U . . .
C15D C 0.4965(7) 0.3860(7) 0.2494(6) 0.140(8) Uani 1 1 d D U . . .
C16D C 0.4856(8) 0.4168(8) 0.2442(8) 0.148(9) Uani 1 1 d D U . . .
H16D H 0.4629 0.4112 0.2278 0.177 Uiso 1 1 calc R U . . .
C17D C 0.5068(7) 0.4550(8) 0.2622(7) 0.138(9) Uani 1 1 d D U . . .
H17D H 0.4985 0.4755 0.2591 0.165 Uiso 1 1 calc R U . . .
C18D C 0.5406(6) 0.4628(6) 0.2850(6) 0.127(8) Uani 1 1 d D U . . .
C19D C 0.5644(6) 0.5035(6) 0.3055(6) 0.139(8) Uani 1 1 d D U . . .
C20D C 0.5555(8) 0.5361(7) 0.3024(8) 0.149(9) Uani 1 1 d D U . . .
H20D H 0.5352 0.5346 0.2849 0.178 Uiso 1 1 calc R U . . .
C21D C 0.5773(7) 0.5706(8) 0.3257(7) 0.150(9) Uani 1 1 d D U . . .
H21D H 0.5712 0.5928 0.3247 0.180 Uiso 1 1 calc R U . . .
C22D C 0.6083(6) 0.5738(6) 0.3508(6) 0.124(7) Uani 1 1 d D U . . .
C23D C 0.6158(7) 0.5405(7) 0.3493(7) 0.126(8) Uani 1 1 d D U . . .
H23D H 0.6376 0.5422 0.3650 0.151 Uiso 1 1 calc R U . . .
C24D C 0.6749(7) 0.6291(7) 0.3816(7) 0.129(8) Uani 1 1 d D U . . .
H24D H 0.6885 0.6159 0.3696 0.155 Uiso 1 1 calc R U . . .
C25D C 0.6329(7) 0.6120(7) 0.3732(6) 0.135(8) Uani 1 1 d D U . . .
C26D C 0.6133(8) 0.6310(8) 0.3919(7) 0.143(8) Uani 1 1 d D U . . .
H26D H 0.5844 0.6211 0.3875 0.171 Uiso 1 1 calc R U . . .
C27D C 0.6355(8) 0.6640(8) 0.4166(7) 0.148(9) Uani 1 1 d D U . . .
H27D H 0.6224 0.6770 0.4296 0.178 Uiso 1 1 calc R U . . .
C28D C 0.6779(8) 0.6774(7) 0.4215(6) 0.141(8) Uani 1 1 d D U . . .
C29D C 0.7021(9) 0.7108(8) 0.4491(7) 0.156(10) Uani 1 1 d D U . . .
H29D H 0.6896 0.7251 0.4611 0.187 Uiso 1 1 calc R U . . .
C30D C 0.7669(9) 0.7542(9) 0.4810(8) 0.211(12) Uani 1 1 d D U . . .
C31D C 0.8053(10) 0.7599(11) 0.4930(10) 0.219(13) Uani 1 1 d D U . . .
H31D H 0.8128 0.7392 0.4873 0.263 Uiso 1 1 calc R U . . .
C32D C 0.8327(11) 0.7950(11) 0.5131(11) 0.243(14) Uani 1 1 d D U . . .
H32D H 0.8589 0.7984 0.5212 0.292 Uiso 1 1 calc R U . . .
C33D C 0.8225(11) 0.8253(11) 0.5217(10) 0.278(15) Uani 1 1 d D U . . .
C34D C 0.7845(12) 0.8203(11) 0.5096(12) 0.279(16) Uani 1 1 d D U . . .
H34D H 0.7776 0.8413 0.5152 0.335 Uiso 1 1 calc R U . . .
C35D C 0.7565(11) 0.7850(11) 0.4895(11) 0.249(15) Uani 1 1 d D U . . .
H35D H 0.7304 0.7817 0.4816 0.299 Uiso 1 1 calc R U . . .
C36D C 0.8885(19) 0.866(3) 0.554(2) 0.27(5) Uiso 0.47(7) 1 d D U P A 2
H36D H 0.8842 0.8446 0.5724 0.407 Uiso 0.47(7) 1 calc R U P A 2
H36E H 0.9049 0.8941 0.5659 0.407 Uiso 0.47(7) 1 calc R U P A 2
H36F H 0.9037 0.8646 0.5319 0.407 Uiso 0.47(7) 1 calc R U P A 2
C36A C 0.829(3) 0.883(3) 0.559(3) 0.27(5) Uiso 0.53(7) 1 d D U P A 1
H36H H 0.7994 0.8632 0.5642 0.411 Uiso 0.53(7) 1 calc R U P A 1
H36I H 0.8314 0.9046 0.5413 0.411 Uiso 0.53(7) 1 calc R U P A 1
H36J H 0.8434 0.8962 0.5828 0.411 Uiso 0.53(7) 1 calc R U P A 1
O1E O 0.1761(11) 0.0414(12) 0.3497(10) 0.271(13) Uani 1 1 d D U . . .
N1E N 0.3442(9) 0.1470(8) 0.3880(9) 0.190(9) Uani 1 1 d D U . . .
N2E N 0.4265(9) 0.2057(9) 0.3931(8) 0.201(10) Uani 1 1 d D U . . .
N3E N 0.5827(8) 0.3450(8) 0.4181(6) 0.147(8) Uani 1 1 d D U . . .
C1E C 0.3017(9) 0.1171(10) 0.3811(10) 0.205(11) Uani 1 1 d D U . . .
C2E C 0.2853(11) 0.1240(10) 0.3482(10) 0.219(12) Uani 1 1 d D U . . .
H2E H 0.3033 0.1477 0.3331 0.263 Uiso 1 1 calc R U . . .
C3E C 0.2448(11) 0.0989(11) 0.3360(10) 0.223(12) Uani 1 1 d D U . . .
H3E H 0.2354 0.1049 0.3129 0.267 Uiso 1 1 calc R U . . .
C4E C 0.2181(11) 0.0649(10) 0.3576(11) 0.233(13) Uani 1 1 d D U . . .
C5E C 0.2340(11) 0.0573(11) 0.3899(11) 0.232(13) Uani 1 1 d D U . . .
H5E H 0.2159 0.0332 0.4044 0.278 Uiso 1 1 calc R U . . .
C6E C 0.2748(11) 0.0825(10) 0.4028(10) 0.227(12) Uani 1 1 d D U . . .
H6E H 0.2841 0.0762 0.4258 0.272 Uiso 1 1 calc R U . . .
C7E C 0.1529(18) 0.0040(15) 0.3708(16) 0.33(3) Uani 1 1 d D U . . .
H7EA H 0.1699 0.0037 0.3921 0.492 Uiso 1 1 calc R U . . .
H7EB H 0.1453 -0.0202 0.3544 0.492 Uiso 1 1 calc R U . . .
H7EC H 0.1273 0.0026 0.3806 0.492 Uiso 1 1 calc R U . . .
C8E C 0.3683(9) 0.1391(10) 0.4061(10) 0.186(10) Uani 1 1 d D U . . .
H8E H 0.3570 0.1124 0.4179 0.223 Uiso 1 1 calc R U . . .
C9E C 0.4134(9) 0.1686(9) 0.4104(8) 0.187(10) Uani 1 1 d D U . . .
C10E C 0.4412(10) 0.1612(10) 0.4312(9) 0.199(11) Uani 1 1 d D U . . .
H10E H 0.4320 0.1346 0.4425 0.239 Uiso 1 1 calc R U . . .
C11E C 0.4824(10) 0.1932(9) 0.4352(9) 0.195(11) Uani 1 1 d D U . . .
H11E H 0.5012 0.1885 0.4501 0.234 Uiso 1 1 calc R U . . .
C12E C 0.4969(8) 0.2318(8) 0.4180(8) 0.193(10) Uani 1 1 d D U . . .
C13E C 0.4668(9) 0.2353(10) 0.3968(8) 0.179(10) Uani 1 1 d D U . . .
H13E H 0.4757 0.2611 0.3839 0.215 Uiso 1 1 calc R U . . .
C14E C 0.5457(9) 0.3094(8) 0.4196(7) 0.164(10) Uani 1 1 d D U . . .
H14E H 0.5214 0.3120 0.4203 0.197 Uiso 1 1 calc R U . . .
C15E C 0.5395(8) 0.2689(8) 0.4203(7) 0.182(10) Uani 1 1 d D U . . .
C16E C 0.5750(9) 0.2654(9) 0.4215(9) 0.190(11) Uani 1 1 d D U . . .
H16E H 0.5731 0.2388 0.4234 0.228 Uiso 1 1 calc R U . . .
C17E C 0.6134(9) 0.3019(9) 0.4198(9) 0.189(11) Uani 1 1 d D U . . .
H17E H 0.6382 0.2999 0.4201 0.227 Uiso 1 1 calc R U . . .
C18E C 0.6172(8) 0.3412(8) 0.4177(8) 0.165(10) Uani 1 1 d D U . . .
S5 S 0.3572(5) 0.5923(5) 0.1303(4) 0.166(4) Uani 0.75 1 d D U P . .
S6 S 0.2833(5) 0.5767(5) 0.1726(4) 0.186(4) Uani 0.75 1 d D U P . .
N102 N 0.3273(7) 0.6062(8) 0.1519(9) 0.180(5) Uiso 0.75 1 d D U P . .
O9 O 0.3880(8) 0.6286(8) 0.1100(7) 0.170(7) Uiso 0.75 1 d D U P . .
O10 O 0.3318(9) 0.5541(7) 0.1095(8) 0.171(7) Uiso 0.75 1 d D U P . .
O11 O 0.2736(10) 0.5977(9) 0.2015(7) 0.183(8) Uiso 0.75 1 d D U P . .
O12 O 0.2778(11) 0.5364(8) 0.1836(9) 0.201(8) Uiso 0.75 1 d D U P . .
C5A C 0.3872(10) 0.5824(11) 0.1661(8) 0.177(5) Uiso 0.75 1 d D U P . .
C6A C 0.2423(9) 0.5630(12) 0.1374(8) 0.192(5) Uiso 0.75 1 d D U P . .
F1C F 0.4096(9) 0.6184(8) 0.1847(7) 0.199(9) Uiso 0.75 1 d D U P . .
F2C F 0.4115(9) 0.5725(9) 0.1465(7) 0.198(9) Uiso 0.75 1 d D U P . .
F3C F 0.3628(8) 0.5540(9) 0.1901(7) 0.192(9) Uiso 0.75 1 d D U P . .
F4C F 0.2051(9) 0.5514(10) 0.1520(9) 0.214(10) Uiso 0.75 1 d D U P . .
F5C F 0.2504(10) 0.5978(10) 0.1201(8) 0.204(8) Uiso 0.75 1 d D U P . .
F6C F 0.2479(10) 0.5439(10) 0.1084(8) 0.217(9) Uiso 0.75 1 d D U P . .
S9 S 0.5989(6) 0.7049(7) 0.0793(7) 0.193(6) Uani 0.5 1 d D U P . .
S10 S 0.5183(8) 0.6516(8) 0.1106(7) 0.206(6) Uani 0.5 1 d D U P . .
O17 O 0.5876(14) 0.7367(12) 0.0841(13) 0.192(9) Uiso 0.5 1 d D U P . .
O18 O 0.6112(13) 0.6993(14) 0.0419(9) 0.186(9) Uiso 0.5 1 d D U P . .
O19 O 0.4830(12) 0.6364(15) 0.0867(12) 0.202(10) Uiso 0.5 1 d D U P . .
O20 O 0.5344(15) 0.6834(12) 0.1390(12) 0.204(10) Uiso 0.5 1 d D U P . .
N104 N 0.5595(10) 0.6583(10) 0.0868(12) 0.201(6) Uiso 0.5 1 d D U P . .
C9A C 0.6456(10) 0.7218(13) 0.1083(10) 0.200(7) Uiso 0.5 1 d D U P . .
C10A C 0.5100(14) 0.6087(11) 0.1429(11) 0.213(7) Uiso 0.5 1 d D U P . .
F1E F 0.6743(13) 0.7612(12) 0.1013(12) 0.221(13) Uiso 0.5 1 d D U P . .
F2E F 0.6641(13) 0.6991(13) 0.1010(12) 0.223(13) Uiso 0.5 1 d D U P . .
F3E F 0.6389(13) 0.7208(13) 0.1453(10) 0.205(12) Uiso 0.5 1 d D U P . .
F4E F 0.5471(14) 0.6247(15) 0.1608(13) 0.245(13) Uiso 0.5 1 d D U P . .
F5E F 0.4818(14) 0.6008(15) 0.1697(12) 0.246(14) Uiso 0.5 1 d D U P . .
F6E F 0.5047(16) 0.5752(13) 0.1247(13) 0.241(13) Uiso 0.5 1 d D U P . .
S1 S 0.4681(4) 0.3341(4) 0.3760(4) 0.172(4) Uani 1 1 d D U . . .
C101 C 0.4415(9) 0.3661(9) 0.3537(8) 0.185(9) Uiso 1 1 d D U . . .
O1 O 0.4342(11) 0.3004(12) 0.3941(12) 0.161(11) Uiso 0.538(13) 1 d D U P B 1
O2 O 0.5008(12) 0.3626(12) 0.4010(11) 0.165(11) Uiso 0.538(13) 1 d D U P B 1
O3 O 0.4907(13) 0.3292(14) 0.3445(10) 0.157(11) Uiso 0.538(13) 1 d D U P B 1
F1 F 0.4735(11) 0.4032(10) 0.3435(12) 0.187(10) Uiso 0.538(13) 1 d D U P B 1
F2 F 0.4161(13) 0.3669(15) 0.3774(10) 0.183(10) Uiso 0.538(13) 1 d D U P B 1
F3 F 0.4257(12) 0.3473(13) 0.3200(9) 0.180(10) Uiso 0.538(13) 1 d D U P B 1
O1' O 0.4603(15) 0.3301(15) 0.4150(9) 0.150(11) Uiso 0.462(13) 1 d D U P B 2
O2' O 0.5103(11) 0.3580(15) 0.3646(15) 0.163(12) Uiso 0.462(13) 1 d D U P B 2
O3' O 0.4432(14) 0.2954(11) 0.3547(12) 0.163(12) Uiso 0.462(13) 1 d D U P B 2
F1' F 0.4505(16) 0.3973(13) 0.3780(12) 0.195(10) Uiso 0.462(13) 1 d D U P B 2
F2' F 0.3995(10) 0.3420(13) 0.3605(13) 0.181(10) Uiso 0.462(13) 1 d D U P B 2
F3' F 0.4482(15) 0.3759(16) 0.3183(9) 0.181(10) Uiso 0.462(13) 1 d D U P B 2

loop_
_atom_site_aniso_label
_atom_site_aniso_U_11
_atom_site_aniso_U_22
_atom_site_aniso_U_33
_atom_site_aniso_U_23
_atom_site_aniso_U_13
_atom_site_aniso_U_12
Zn1 0.120(3) 0.140(3) 0.171(4) -0.009(3) 0.007(3) 0.072(3)
Zn2 0.176(4) 0.154(4) 0.171(4) 0.011(3) 0.036(3) 0.106(3)
Zn3 0.140(3) 0.122(3) 0.203(4) 0.038(3) 0.011(3) 0.069(3)
Zn4 0.095(3) 0.131(3) 0.186(4) 0.032(3) 0.030(3) 0.060(2)
Zn5 0.220(6) 0.220(6) 0.154(5) 0.030(4) 0.030(4) 0.177(6)
O50 0.144(17) 0.121(16) 0.159(17) 0.012(13) 0.004(14) 0.062(14)
O51 0.154(18) 0.157(18) 0.140(15) 0.003(13) 0.023(14) 0.095(16)
O52 0.146(17) 0.19(2) 0.145(17) -0.011(15) 0.026(14) 0.126(16)
O1B 0.23(2) 0.170(18) 0.35(3) -0.04(2) -0.04(2) 0.087(16)
O2B 0.171(15) 0.149(17) 0.199(19) -0.032(13) 0.033(14) 0.067(12)
N1B 0.156(18) 0.153(14) 0.20(2) 0.005(14) 0.001(16) 0.081(14)
N2B 0.112(16) 0.139(13) 0.141(15) 0.022(12) -0.004(11) 0.070(12)
N3B 0.108(13) 0.127(12) 0.167(18) 0.016(13) 0.028(12) 0.063(10)
N4B 0.109(12) 0.122(12) 0.171(18) -0.002(13) 0.008(14) 0.059(10)
N5B 0.113(13) 0.103(13) 0.24(2) -0.012(14) 0.006(14) 0.066(10)
N6B 0.131(13) 0.119(14) 0.21(2) -0.016(13) 0.018(13) 0.075(10)
C1B 0.189(19) 0.157(15) 0.25(3) -0.013(16) -0.03(2) 0.091(14)
C2B 0.20(2) 0.161(17) 0.28(3) -0.03(2) -0.03(2) 0.097(15)
C3B 0.21(2) 0.156(18) 0.29(3) -0.02(2) -0.04(2) 0.097(16)
C4B 0.21(2) 0.170(18) 0.31(3) -0.018(19) -0.04(2) 0.091(16)
C5B 0.20(2) 0.167(17) 0.29(3) -0.01(2) -0.04(2) 0.084(15)
C6B 0.187(19) 0.165(17) 0.27(3) 0.000(19) -0.03(2) 0.084(15)
C7B 0.24(4) 0.17(3) 0.41(6) -0.03(3) -0.04(4) 0.09(3)
C8B 0.15(2) 0.139(13) 0.18(2) 0.019(13) 0.003(16) 0.070(13)
C9B 0.123(17) 0.138(13) 0.144(18) 0.025(12) 0.003(12) 0.066(12)
C10B 0.139(19) 0.143(14) 0.19(2) 0.008(14) 0.036(16) 0.046(13)
C11B 0.142(19) 0.147(14) 0.20(2) 0.002(14) 0.056(17) 0.041(13)
C12B 0.121(16) 0.140(12) 0.177(19) 0.007(12) 0.035(13) 0.049(11)
C13B 0.096(15) 0.139(13) 0.123(16) 0.028(12) -0.008(12) 0.074(12)
C14B 0.113(13) 0.127(13) 0.124(18) 0.029(14) 0.020(13) 0.061(10)
C15B 0.112(13) 0.141(12) 0.141(18) 0.015(12) 0.021(13) 0.060(10)
C16B 0.100(14) 0.141(13) 0.131(19) 0.011(14) 0.012(13) 0.057(10)
C17B 0.096(12) 0.147(13) 0.17(2) -0.005(15) 0.009(14) 0.060(10)
C18B 0.097(12) 0.137(11) 0.19(2) -0.002(13) 0.014(13) 0.063(9)
C19B 0.112(12) 0.132(11) 0.18(2) 0.002(13) 0.010(14) 0.064(10)
C20B 0.117(14) 0.135(13) 0.24(3) -0.002(16) 0.015(16) 0.068(11)
C21B 0.121(13) 0.133(13) 0.22(3) -0.005(16) 0.009(16) 0.068(11)
C22B 0.118(13) 0.125(11) 0.19(2) -0.001(13) 0.005(15) 0.063(10)
C23B 0.115(14) 0.125(12) 0.19(2) -0.003(14) -0.004(15) 0.061(10)
C24B 0.119(14) 0.116(14) 0.25(3) 0.001(16) 0.002(16) 0.061(11)
C25B 0.116(13) 0.124(12) 0.22(2) -0.006(13) 0.008(14) 0.067(10)
C26B 0.134(15) 0.127(13) 0.19(2) -0.009(15) 0.017(15) 0.078(11)
C27B 0.129(14) 0.127(13) 0.20(2) -0.006(15) 0.022(14) 0.085(11)
C28B 0.126(13) 0.115(13) 0.19(2) -0.018(13) 0.025(13) 0.083(10)
C29B 0.137(14) 0.113(13) 0.22(2) -0.005(14) 0.013(14) 0.078(11)
C30B 0.129(14) 0.110(15) 0.19(2) -0.034(13) 0.028(12) 0.082(11)
C31B 0.161(16) 0.119(17) 0.21(2) -0.020(14) 0.018(15) 0.081(12)
C32B 0.171(17) 0.135(18) 0.21(2) -0.012(16) 0.017(15) 0.069(13)
C33B 0.161(16) 0.148(17) 0.19(2) -0.031(14) 0.032(14) 0.080(12)
C34B 0.131(15) 0.152(18) 0.19(2) -0.029(14) 0.032(14) 0.076(12)
C35B 0.124(14) 0.142(16) 0.165(18) -0.038(13) 0.039(13) 0.088(12)
C36B 0.20(3) 0.18(3) 0.21(3) -0.009(19) 0.03(2) 0.07(2)
O1D 0.36(3) 0.24(2) 0.34(3) -0.02(2) 0.05(3) 0.15(2)
O2D 0.27(3) 0.25(3) 0.41(3) -0.09(2) -0.04(3) 0.11(2)
N1D 0.20(2) 0.166(16) 0.20(2) 0.058(13) 0.071(17) 0.087(17)
N2D 0.104(16) 0.154(14) 0.162(14) 0.032(12) 0.012(13) 0.079(14)
N3D 0.102(14) 0.119(13) 0.163(16) 0.035(11) 0.004(11) 0.072(11)
N4D 0.091(14) 0.125(13) 0.177(17) 0.037(11) 0.004(11) 0.071(12)
N5D 0.127(15) 0.108(15) 0.183(18) 0.043(11) 0.003(12) 0.067(12)
N6D 0.141(16) 0.124(16) 0.207(19) 0.045(13) 0.010(14) 0.076(14)
C1D 0.25(3) 0.158(17) 0.22(2) 0.058(15) 0.089(18) 0.088(17)
C2D 0.24(2) 0.16(2) 0.22(2) 0.073(16) 0.115(18) 0.089(19)
C3D 0.28(3) 0.17(2) 0.24(3) 0.060(17) 0.111(19) 0.10(2)
C4D 0.31(3) 0.20(2) 0.26(3) 0.034(18) 0.09(2) 0.12(2)
C5D 0.29(3) 0.19(2) 0.24(3) 0.035(18) 0.08(2) 0.10(2)
C6D 0.27(3) 0.18(2) 0.23(3) 0.039(17) 0.070(19) 0.09(2)
C7D 0.38(5) 0.26(4) 0.38(6) 0.03(4) 0.11(4) 0.18(4)
C8D 0.18(3) 0.148(15) 0.182(19) 0.034(13) 0.037(18) 0.063(17)
C9D 0.15(2) 0.156(14) 0.163(15) 0.030(12) 0.008(16) 0.070(15)
C10D 0.19(3) 0.157(15) 0.155(15) 0.028(12) 0.002(16) 0.074(17)
C11D 0.17(2) 0.159(15) 0.168(16) 0.025(12) -0.012(15) 0.083(16)
C12D 0.130(18) 0.150(13) 0.167(16) 0.023(11) 0.000(14) 0.082(13)
C13D 0.111(19) 0.158(14) 0.169(16) 0.026(12) 0.002(14) 0.086(15)
C14D 0.104(16) 0.133(14) 0.169(19) 0.025(12) 0.006(12) 0.080(13)
C15D 0.114(16) 0.152(13) 0.180(17) 0.019(12) -0.007(13) 0.085(12)
C16D 0.112(17) 0.151(15) 0.21(2) 0.012(14) -0.020(15) 0.086(14)
C17D 0.117(17) 0.144(15) 0.18(2) 0.027(13) -0.012(14) 0.088(14)
C18D 0.102(15) 0.126(13) 0.181(18) 0.030(11) -0.003(12) 0.077(11)
C19D 0.114(16) 0.129(13) 0.206(19) 0.023(12) -0.023(13) 0.084(12)
C20D 0.118(18) 0.127(15) 0.23(2) 0.015(13) -0.029(15) 0.084(14)
C21D 0.113(18) 0.133(15) 0.24(2) 0.011(14) -0.035(15) 0.091(14)
C22D 0.081(15) 0.125(13) 0.197(17) 0.036(11) 0.002(12) 0.075(11)
C23D 0.076(15) 0.129(15) 0.205(19) 0.023(13) -0.008(13) 0.076(13)
C24D 0.119(14) 0.114(16) 0.175(19) 0.043(12) -0.001(13) 0.074(13)
C25D 0.120(15) 0.119(14) 0.186(17) 0.040(11) -0.001(13) 0.076(12)
C26D 0.132(16) 0.126(17) 0.20(2) 0.038(13) 0.001(13) 0.087(13)
C27D 0.138(15) 0.125(18) 0.20(2) 0.037(13) 0.004(14) 0.081(14)
C28D 0.136(15) 0.118(16) 0.189(18) 0.045(12) 0.009(13) 0.079(13)
C29D 0.145(17) 0.137(18) 0.21(2) 0.027(14) 0.004(14) 0.086(15)
C30D 0.180(19) 0.18(2) 0.29(3) -0.026(18) -0.031(17) 0.103(16)
C31D 0.18(2) 0.21(2) 0.29(3) -0.03(2) -0.034(19) 0.109(18)
C32D 0.19(2) 0.23(3) 0.30(3) -0.05(2) -0.03(2) 0.105(19)
C33D 0.23(2) 0.24(2) 0.37(3) -0.07(2) -0.04(2) 0.123(19)
C34D 0.24(3) 0.22(2) 0.39(4) -0.08(2) -0.04(2) 0.13(2)
C35D 0.22(2) 0.20(2) 0.36(3) -0.05(2) -0.03(2) 0.129(19)
O1E 0.25(2) 0.25(3) 0.30(3) -0.03(2) 0.038(19) 0.114(19)
N1E 0.246(17) 0.135(18) 0.25(2) -0.054(15) 0.014(16) 0.144(14)
N2E 0.232(17) 0.170(18) 0.25(2) -0.006(17) 0.006(17) 0.135(14)
N3E 0.212(19) 0.165(15) 0.137(17) -0.012(15) -0.008(18) 0.148(14)
C1E 0.244(18) 0.16(2) 0.26(2) -0.048(17) 0.024(16) 0.135(15)
C2E 0.24(2) 0.18(2) 0.28(2) -0.035(18) 0.018(17) 0.132(18)
C3E 0.23(2) 0.19(3) 0.27(2) -0.043(18) 0.025(18) 0.130(18)
C4E 0.25(2) 0.19(2) 0.28(3) -0.043(18) 0.035(18) 0.129(18)
C5E 0.26(2) 0.17(2) 0.28(3) -0.041(19) 0.033(18) 0.123(17)
C6E 0.27(2) 0.16(2) 0.29(2) -0.035(18) 0.025(18) 0.129(17)
C7E 0.32(4) 0.26(3) 0.34(5) -0.01(3) 0.06(4) 0.10(3)
C8E 0.244(17) 0.152(19) 0.23(2) -0.040(16) 0.032(16) 0.147(14)
C9E 0.246(17) 0.159(18) 0.22(2) -0.025(16) 0.022(15) 0.146(14)
C10E 0.245(19) 0.172(18) 0.24(3) -0.007(17) 0.025(17) 0.146(14)
C11E 0.245(18) 0.160(17) 0.25(3) -0.006(17) 0.017(17) 0.151(14)
C12E 0.228(16) 0.166(16) 0.25(2) -0.002(15) 0.009(15) 0.147(13)
C13E 0.224(18) 0.160(17) 0.23(2) -0.025(16) 0.009(17) 0.150(14)
C14E 0.220(19) 0.167(16) 0.17(2) 0.003(17) -0.010(18) 0.144(14)
C15E 0.223(16) 0.168(15) 0.22(2) -0.004(16) 0.006(16) 0.149(13)
C16E 0.227(18) 0.184(18) 0.23(3) 0.008(19) 0.011(19) 0.154(15)
C17E 0.219(18) 0.180(19) 0.24(3) 0.00(2) 0.007(19) 0.158(15)
C18E 0.217(19) 0.179(18) 0.18(2) -0.01(2) -0.004(19) 0.155(16)
S5 0.172(5) 0.168(5) 0.169(5) -0.003(4) 0.001(4) 0.094(5)
S6 0.192(6) 0.181(6) 0.191(6) 0.000(4) 0.003(4) 0.096(5)
S9 0.195(7) 0.196(7) 0.195(7) 0.003(5) -0.005(5) 0.102(6)
S10 0.207(7) 0.205(7) 0.207(7) -0.002(5) 0.001(5) 0.103(6)
S1 0.149(9) 0.182(10) 0.210(11) 0.036(9) 0.035(8) 0.102(9)

loop_
_atom_type_symbol
_atom_type_description
_atom_type_scat_dispersion_real
_atom_type_scat_dispersion_imag
_atom_type_scat_source
C C 0.0034 0.0017 'International Tables Vol C Tables 4.2.6.8 and 6.1.1.4'
H H 0.0000 0.0000 'International Tables Vol C Tables 4.2.6.8 and 6.1.1.4'
F F 0.0180 0.0106 'International Tables Vol C Tables 4.2.6.8 and 6.1.1.4'
N N 0.0066 0.0034 'International Tables Vol C Tables 4.2.6.8 and 6.1.1.4'
O O 0.0114 0.0062 'International Tables Vol C Tables 4.2.6.8 and 6.1.1.4'
S S 0.1265 0.1256 'International Tables Vol C Tables 4.2.6.8 and 6.1.1.4'
Zn Zn 0.3062 1.3615 'International Tables Vol C Tables 4.2.6.8 and 6.1.1.4'

loop_
_geom_angle_atom_site_label_1
_geom_angle_atom_site_label_2
_geom_angle_atom_site_label_3
_geom_angle
_geom_angle_site_symmetry_1
_geom_angle_site_symmetry_3
O50 Zn1 N5B 114.8(9) . .
O50 Zn1 N1D 128.7(10) . .
N5B Zn1 N1D 116.5(10) . .
O50 Zn1 N6B 92.7(8) . .
N5B Zn1 N6B 77.5(9) . .
N1D Zn1 N6B 98.8(9) . .
O50 Zn1 N2D 95.7(8) . .
N5B Zn1 N2D 97.7(8) . .
N1D Zn1 N2D 76.8(10) . .
N6B Zn1 N2D 171.4(8) . .
O50 Zn2 O51 113.0(9) . .
O50 Zn2 N2E 109.7(10) . .
O51 Zn2 N2E 129.2(9) . .
O50 Zn2 N1E 121.1(10) . .
O51 Zn2 N1E 100.1(9) . .
N2E Zn2 N1E 79.7(11) . .
O51 Zn3 N5D 114.3(9) 7_665 .
O51 Zn3 N1B 118.7(10) 7_665 .
N5D Zn3 N1B 126.9(9) . .
O51 Zn3 N2B 94.1(8) 7_665 .
N5D Zn3 N2B 99.3(9) . .
N1B Zn3 N2B 78.8(9) . .
O51 Zn3 N6D 92.5(8) 7_665 .
N5D Zn3 N6D 74.6(9) . .
N1B Zn3 N6D 101.2(9) . .
N2B Zn3 N6D 172.5(8) . .
O52 Zn4 N3D 111.8(8) . .
O52 Zn4 N3B 108.6(9) . .
N3D Zn4 N3B 139.6(8) . .
O52 Zn4 N4B 94.0(8) . .
N3D Zn4 N4B 99.3(8) . .
N3B Zn4 N4B 76.3(8) . .
O52 Zn4 N4D 96.3(8) . .
N3D Zn4 N4D 77.0(7) . .
N3B Zn4 N4D 100.2(8) . .
N4B Zn4 N4D 169.7(8) . .
O52 Zn5 O52 104.9(10) 7_665 .
O52 Zn5 N3E 129.6(8) 7_665 7_665
O52 Zn5 N3E 107.4(9) . 7_665
O52 Zn5 N3E 107.4(9) 7_665 .
O52 Zn5 N3E 129.6(8) . .
N3E Zn5 N3E 79.5(15) 7_665 .
Zn2 O50 Zn1 137.4(12) . .
Zn2 O50 H50 125.6 . .
Zn1 O50 H50 96.9 . .
Zn3 O51 Zn2 141.3(12) 7_665 .
Zn3 O51 H51 115.5 7_665 .
Zn2 O51 H51 99.1 . .
Zn5 O52 Zn4 143.1(9) . .
Zn5 O52 H52 102.6 . .
Zn4 O52 H52 93.9 . .
C4B O1B C7B 120(3) . .
C33B O2B C36B 115(3) . .
C8B N1B C1B 122(2) . .
C8B N1B Zn3 111(2) . .
C1B N1B Zn3 128(2) . .
C9B N2B C13B 117(2) . .
C9B N2B Zn3 110.8(17) . .
C13B N2B Zn3 132.4(18) . .
C14B N3B C18B 119.1(19) . .
C14B N3B Zn4 126.6(16) . .
C18B N3B Zn4 114.2(15) . .
C19B N4B C23B 115(2) . .
C19B N4B Zn4 117.5(15) . .
C23B N4B Zn4 127.2(16) . .
C24B N5B C28B 118(2) . .
C24B N5B Zn1 125.1(18) . .
C28B N5B Zn1 115.5(16) . .
C29B N6B C30B 123(2) . .
C29B N6B Zn1 109.5(18) . .
C30B N6B Zn1 126.9(18) . .
C6B C1B C2B 119(2) . .
C6B C1B N1B 121(2) . .
C2B C1B N1B 120(3) . .
C3B C2B C1B 122(3) . .
C3B C2B H2B 119.0 . .
C1B C2B H2B 119.0 . .
C2B C3B C4B 118(3) . .
C2B C3B H3B 121.1 . .
C4B C3B H3B 121.1 . .
O1B C4B C5B 114(3) . .
O1B C4B C3B 125(3) . .
C5B C4B C3B 121(2) . .
C6B C5B C4B 120(3) . .
C6B C5B H5B 119.9 . .
C4B C5B H5B 119.9 . .
C5B C6B C1B 120(3) . .
C5B C6B H6B 119.8 . .
C1B C6B H6B 119.8 . .
O1B C7B H7B1 109.5 . .
O1B C7B H7B2 109.5 . .
H7B1 C7B H7B2 109.5 . .
O1B C7B H7B3 109.5 . .
H7B1 C7B H7B3 109.5 . .
H7B2 C7B H7B3 109.5 . .
N1B C8B C9B 123(3) . .
N1B C8B H8B 118.3 . .
C9B C8B H8B 118.3 . .
N2B C9B C10B 121(2) . .
N2B C9B C8B 116(2) . .
C10B C9B C8B 123(2) . .
C11B C10B C9B 122(2) . .
C11B C10B H10B 119.2 . .
C9B C10B H10B 119.2 . .
C10B C11B C12B 118(2) . .
C10B C11B H11B 121.1 . .
C12B C11B H11B 121.1 . .
C13B C12B C11B 117(2) . .
C13B C12B C15B 122(2) . .
C11B C12B C15B 121(2) . .
N2B C13B C12B 126(2) . .
N2B C13B H13B 117.1 . .
C12B C13B H13B 117.1 . .
N3B C14B C15B 124(2) . .
N3B C14B H14B 118.0 . .
C15B C14B H14B 118.0 . .
C16B C15B C14B 116.6(19) . .
C16B C15B C12B 124.7(19) . .
C14B C15B C12B 118.3(19) . .
C17B C16B C15B 121(2) . .
C17B C16B H16B 119.7 . .
C15B C16B H16B 119.7 . .
C16B C17B C18B 119(2) . .
C16B C17B H17B 120.4 . .
C18B C17B H17B 120.4 . .
N3B C18B C17B 120.3(18) . .
N3B C18B C19B 118.8(18) . .
C17B C18B C19B 120.9(18) . .
N4B C19B C20B 122.4(19) . .
N4B C19B C18B 113.2(18) . .
C20B C19B C18B 124.2(19) . .
C19B C20B C21B 120(2) . .
C19B C20B H20B 120.0 . .
C21B C20B H20B 120.0 . .
C22B C21B C20B 120(2) . .
C22B C21B H21B 120.1 . .
C20B C21B H21B 120.1 . .
C21B C22B C23B 114(2) . .
C21B C22B C25B 123(2) . .
C23B C22B C25B 123(2) . .
N4B C23B C22B 128(2) . .
N4B C23B H23B 115.8 . .
C22B C23B H23B 115.8 . .
N5B C24B C25B 126(2) . .
N5B C24B H24B 117.2 . .
C25B C24B H24B 117.2 . .
C24B C25B C26B 115(2) . .
C24B C25B C22B 123(2) . .
C26B C25B C22B 122(2) . .
C27B C26B C25B 122(2) . .
C27B C26B H26B 119.1 . .
C25B C26B H26B 119.1 . .
C26B C27B C28B 118(2) . .
C26B C27B H27B 120.8 . .
C28B C27B H27B 120.8 . .
N5B C28B C27B 121(2) . .
N5B C28B C29B 113(2) . .
C27B C28B C29B 125(2) . .
N6B C29B C28B 123(2) . .
N6B C29B H29B 118.6 . .
C28B C29B H29B 118.6 . .
C31B C30B C35B 121(2) . .
C31B C30B N6B 123(2) . .
C35B C30B N6B 116(2) . .
C30B C31B C32B 120(3) . .
C30B C31B H31B 120.2 . .
C32B C31B H31B 120.2 . .
C31B C32B C33B 120(3) . .
C31B C32B H32B 119.9 . .
C33B C32B H32B 119.9 . .
O2B C33B C32B 127(3) . .
O2B C33B C34B 112(3) . .
C32B C33B C34B 120(2) . .
C35B C34B C33B 121(3) . .
C35B C34B H34B 119.7 . .
C33B C34B H34B 119.7 . .
C34B C35B C30B 119(2) . .
C34B C35B H35B 120.7 . .
C30B C35B H35B 120.7 . .
O2B C36B H36A 109.5 . .
O2B C36B H36B 109.5 . .
H36A C36B H36B 109.5 . .
O2B C36B H36C 109.5 . .
H36A C36B H36C 109.5 . .
H36B C36B H36C 109.5 . .
C4D O1D C7D 116(3) . .
C33D O2D C36D 119(4) . .
C33D O2D C36A 116(6) . .
C8D N1D C1D 116(2) . .
C8D N1D Zn1 114(2) . .
C1D N1D Zn1 130(2) . .
C13D N2D C9D 118(2) . .
C13D N2D Zn1 131.1(19) . .
C9D N2D Zn1 111.4(17) . .
C14D N3D C18D 120(2) . .
C14D N3D Zn4 125.9(16) . .
C18D N3D Zn4 114.2(15) . .
C23D N4D C19D 117(2) . .
C23D N4D Zn4 126.6(15) . .
C19D N4D Zn4 116.0(15) . .
C24D N5D C28D 112(2) . .
C24D N5D Zn3 127.2(18) . .
C28D N5D Zn3 120.5(18) . .
C29D N6D C30D 126(3) . .
C29D N6D Zn3 109(2) . .
C30D N6D Zn3 124.1(19) . .
C2D C1D C6D 121(3) . .
C2D C1D N1D 123(3) . .
C6D C1D N1D 116(3) . .
C3D C2D C1D 120(3) . .
C3D C2D H2D 120.0 . .
C1D C2D H2D 120.0 . .
C2D C3D C4D 118(3) . .
C2D C3D H3D 121.2 . .
C4D C3D H3D 121.2 . .
O1D C4D C5D 109(3) . .
O1D C4D C3D 127(3) . .
C5D C4D C3D 123(3) . .
C4D C5D C6D 119(3) . .
C4D C5D H5D 120.6 . .
C6D C5D H5D 120.6 . .
C5D C6D C1D 120(3) . .
C5D C6D H6D 120.2 . .
C1D C6D H6D 120.2 . .
O1D C7D H7DA 109.5 . .
O1D C7D H7DB 109.5 . .
H7DA C7D H7DB 109.5 . .
O1D C7D H7DC 109.5 . .
H7DA C7D H7DC 109.5 . .
H7DB C7D H7DC 109.5 . .
N1D C8D C9D 120(3) . .
N1D C8D H8D 120.0 . .
C9D C8D H8D 120.0 . .
N2D C9D C10D 121(2) . .
N2D C9D C8D 116(2) . .
C10D C9D C8D 122(2) . .
C11D C10D C9D 120(2) . .
C11D C10D H10D 120.0 . .
C9D C10D H10D 119.9 . .
C10D C11D C12D 119(2) . .
C10D C11D H11D 120.3 . .
C12D C11D H11D 120.3 . .
C11D C12D C13D 116(2) . .
C11D C12D C15D 124(2) . .
C13D C12D C15D 119(2) . .
N2D C13D C12D 125(2) . .
N2D C13D H13D 117.5 . .
C12D C13D H13D 117.5 . .
N3D C14D C15D 123(2) . .
N3D C14D H14D 118.5 . .
C15D C14D H14D 118.5 . .
C16D C15D C14D 116(2) . .
C16D C15D C12D 127(2) . .
C14D C15D C12D 116.7(19) . .
C17D C16D C15D 122(2) . .
C17D C16D H16D 119.1 . .
C15D C16D H16D 119.1 . .
C16D C17D C18D 118(2) . .
C16D C17D H17D 121.0 . .
C18D C17D H17D 121.0 . .
N3D C18D C17D 121.0(18) . .
N3D C18D C19D 118.7(18) . .
C17D C18D C19D 120.3(18) . .
N4D C19D C20D 122.2(18) . .
N4D C19D C18D 114.1(18) . .
C20D C19D C18D 123.6(18) . .
C21D C20D C19D 118(2) . .
C21D C20D H20D 121.1 . .
C19D C20D H20D 121.1 . .
C20D C21D C22D 122(2) . .
C20D C21D H21D 119.2 . .
C22D C21D H21D 119.2 . .
C23D C22D C21D 114.6(19) . .
C23D C22D C25D 124.8(19) . .
C21D C22D C25D 120.3(18) . .
N4D C23D C22D 126(2) . .
N4D C23D H23D 117.0 . .
C22D C23D H23D 117.0 . .
N5D C24D C25D 130(2) . .
N5D C24D H24D 115.2 . .
C25D C24D H24D 115.2 . .
C24D C25D C26D 114(2) . .
C24D C25D C22D 124(2) . .
C26D C25D C22D 121(2) . .
C27D C26D C25D 121(2) . .
C27D C26D H26D 119.6 . .
C25D C26D H26D 119.6 . .
C26D C27D C28D 117(2) . .
C26D C27D H27D 121.4 . .
C28D C27D H27D 121.4 . .
N5D C28D C27D 126(2) . .
N5D C28D C29D 115(2) . .
C27D C28D C29D 119(2) . .
N6D C29D C28D 120(3) . .
N6D C29D H29D 119.9 . .
C28D C29D H29D 119.9 . .
C31D C30D C35D 119(2) . .
C31D C30D N6D 123(3) . .
C35D C30D N6D 118(3) . .
C32D C31D C30D 121(3) . .
C32D C31D H31D 119.6 . .
C30D C31D H31D 119.6 . .
C31D C32D C33D 120(3) . .
C31D C32D H32D 119.8 . .
C33D C32D H32D 119.8 . .
O2D C33D C32D 122(3) . .
O2D C33D C34D 118(3) . .
C32D C33D C34D 119(3) . .
C33D C34D C35D 121(3) . .
C33D C34D H34D 119.5 . .
C35D C34D H34D 119.5 . .
C34D C35D C30D 120(3) . .
C34D C35D H35D 120.2 . .
C30D C35D H35D 120.2 . .
O2D C36D H36D 109.5 . .
O2D C36D H36E 109.5 . .
H36D C36D H36E 109.5 . .
O2D C36D H36F 109.5 . .
H36D C36D H36F 109.5 . .
H36E C36D H36F 109.5 . .
O2D C36A H36H 109.5 . .
O2D C36A H36I 109.5 . .
H36H C36A H36I 109.5 . .
O2D C36A H36J 109.5 . .
H36H C36A H36J 109.5 . .
H36I C36A H36J 109.5 . .
C4E O1E C7E 117(3) . .
C8E N1E C1E 123(3) . .
C8E N1E Zn2 109(2) . .
C1E N1E Zn2 126(2) . .
C13E N2E C9E 118(3) . .
C13E N2E Zn2 129(2) . .
C9E N2E Zn2 113(2) . .
C14E N3E C18E 117(2) . .
C14E N3E Zn5 128.0(19) . .
C18E N3E Zn5 115.3(19) . .
C2E C1E C6E 117(3) . .
C2E C1E N1E 114(3) . .
C6E C1E N1E 128(3) . .
C3E C2E C1E 124(3) . .
C3E C2E H2E 117.9 . .
C1E C2E H2E 117.9 . .
C4E C3E C2E 119(3) . .
C4E C3E H3E 120.6 . .
C2E C3E H3E 120.6 . .
C5E C4E O1E 120(3) . .
C5E C4E C3E 118(3) . .
O1E C4E C3E 122(3) . .
C4E C5E C6E 124(3) . .
C4E C5E H5E 117.8 . .
C6E C5E H5E 117.8 . .
C1E C6E C5E 118(3) . .
C1E C6E H6E 121.1 . .
C5E C6E H6E 121.1 . .
O1E C7E H7EA 109.5 . .
O1E C7E H7EB 109.5 . .
H7EA C7E H7EB 109.5 . .
O1E C7E H7EC 109.5 . .
H7EA C7E H7EC 109.5 . .
H7EB C7E H7EC 109.5 . .
N1E C8E C9E 124(3) . .
N1E C8E H8E 118.1 . .
C9E C8E H8E 118.1 . .
N2E C9E C10E 121(2) . .
N2E C9E C8E 114(3) . .
C10E C9E C8E 125(3) . .
C11E C10E C9E 119(3) . .
C11E C10E H10E 120.4 . .
C9E C10E H10E 120.4 . .
C12E C11E C10E 121(3) . .
C12E C11E H11E 119.3 . .
C10E C11E H11E 119.3 . .
C11E C12E C13E 115(2) . .
C11E C12E C15E 127(2) . .
C13E C12E C15E 118(2) . .
N2E C13E C12E 126(3) . .
N2E C13E H13E 117.1 . .
C12E C13E H13E 117.1 . .
N3E C14E C15E 127(2) . .
N3E C14E H14E 116.7 . .
C15E C14E H14E 116.7 . .
C16E C15E C14E 116(2) . .
C16E C15E C12E 122(2) . .
C14E C15E C12E 121(2) . .
C15E C16E C17E 118(2) . .
C15E C16E H16E 121.1 . .
C17E C16E H16E 121.1 . .
C16E C17E C18E 123(2) . .
C16E C17E H17E 118.7 . .
C18E C17E H17E 118.7 . .
N3E C18E C17E 120(2) . .
N3E C18E C18E 115.0(14) . 7_665
C17E C18E C18E 125.1(14) . 7_665
O9 S5 O10 118.6(18) . .
O9 S5 N102 106.5(16) . .
O10 S5 N102 109.6(18) . .
O9 S5 C5A 104.8(17) . .
O10 S5 C5A 108.7(17) . .
N102 S5 C5A 108.2(16) . .
O11 S6 O12 115(2) . .
O11 S6 N102 113.5(18) . .
O12 S6 N102 112.9(19) . .
O11 S6 C6A 103.8(18) . .
O12 S6 C6A 103.2(19) . .
N102 S6 C6A 107.2(17) . .
S6 N102 S5 128.1(19) . .
F3C C5A F2C 114(3) . .
F3C C5A F1C 108(3) . .
F2C C5A F1C 111(3) . .
F3C C5A S5 111(2) . .
F2C C5A S5 105(2) . .
F1C C5A S5 106(2) . .
F5C C6A F6C 98(3) . .
F5C C6A F4C 101(3) . .
F6C C6A F4C 123(3) . .
F5C C6A S6 107(2) . .
F6C C6A S6 110(2) . .
F4C C6A S6 114(2) . .
O17 S9 O18 118(3) . .
O17 S9 N104 112(2) . .
O18 S9 N104 100(2) . .
O17 S9 C9A 105(2) . .
O18 S9 C9A 105(2) . .
N104 S9 C9A 118(2) . .
O19 S10 O20 132(3) . .
O19 S10 N104 111(3) . .
O20 S10 N104 105(3) . .
O19 S10 C10A 108(2) . .
O20 S10 C10A 95(2) . .
N104 S10 C10A 101(2) . .
S9 N104 S10 121(2) . .
F1E C9A F3E 105(3) . .
F1E C9A F2E 106(3) . .
F3E C9A F2E 108(3) . .
F1E C9A S9 112(3) . .
F3E C9A S9 114(3) . .
F2E C9A S9 111(3) . .
F6E C10A F5E 114(3) . .
F6E C10A F4E 107(4) . .
F5E C10A F4E 106(3) . .
F6E C10A S10 113(3) . .
F5E C10A S10 114(3) . .
F4E C10A S10 103(3) . .
O1' S1 O2' 117(3) . .
O1 S1 O2 115(2) . .
O1 S1 O3 123(2) . .
O2 S1 O3 104(2) . .
O1' S1 O3' 114(2) . .
O2' S1 O3' 115(3) . .
O1' S1 C101 108.0(19) . .
O1 S1 C101 102.5(18) . .
O2' S1 C101 103(2) . .
O2 S1 C101 106.5(19) . .
O3 S1 C101 104.3(17) . .
O3' S1 C101 96.8(19) . .
F2 C101 F1 116(3) . .
F3' C101 F1' 117(3) . .
F2 C101 F3 117(3) . .
F1 C101 F3 103(3) . .
F3' C101 F2' 110(3) . .
F1' C101 F2' 99(3) . .
F2 C101 S1 110(2) . .
F3' C101 S1 117(2) . .
F1 C101 S1 105(2) . .
F1' C101 S1 105(2) . .
F3 C101 S1 105(2) . .
F2' C101 S1 106(2) . .

loop_
_geom_bond_atom_site_label_1
_geom_bond_atom_site_label_2
_geom_bond_distance
_geom_bond_site_symmetry_2
Zn1 O50 1.93(2) .
Zn1 N5B 2.08(2) .
Zn1 N1D 2.15(3) .
Zn1 N6B 2.21(2) .
Zn1 N2D 2.23(2) .
Zn2 O50 1.88(2) .
Zn2 O51 1.966(19) .
Zn2 N2E 2.08(3) .
Zn2 N1E 2.14(3) .
Zn3 O51 1.849(19) 7_665
Zn3 N5D 2.03(2) .
Zn3 N1B 2.17(3) .
Zn3 N2B 2.19(2) .
Zn3 N6D 2.37(3) .
Zn4 O52 1.937(19) .
Zn4 N3D 2.15(2) .
Zn4 N3B 2.16(2) .
Zn4 N4B 2.16(2) .
Zn4 N4D 2.17(2) .
Zn5 O52 1.79(2) 7_665
Zn5 O52 1.79(2) .
Zn5 N3E 2.08(2) 7_665
Zn5 N3E 2.08(2) .
O50 H50 0.8900 .
O51 Zn3 1.849(19) 7_665
O51 H51 0.8903 .
O52 H52 0.8903 .
O1B C4B 1.364(16) .
O1B C7B 1.43(2) .
O2B C33B 1.374(15) .
O2B C36B 1.45(2) .
N1B C8B 1.27(2) .
N1B C1B 1.434(15) .
N2B C9B 1.344(12) .
N2B C13B 1.347(15) .
N3B C14B 1.327(15) .
N3B C18B 1.348(11) .
N4B C19B 1.343(12) .
N4B C23B 1.343(15) .
N5B C24B 1.336(15) .
N5B C28B 1.349(12) .
N6B C29B 1.26(2) .
N6B C30B 1.411(15) .
C1B C6B 1.390(17) .
C1B C2B 1.399(17) .
C2B C3B 1.390(15) .
C2B H2B 0.9500 .
C3B C4B 1.397(18) .
C3B H3B 0.9500 .
C4B C5B 1.395(18) .
C5B C6B 1.380(15) .
C5B H5B 0.9500 .
C6B H6B 0.9500 .
C7B H7B1 0.9800 .
C7B H7B2 0.9800 .
C7B H7B3 0.9800 .
C8B C9B 1.470(13) .
C8B H8B 0.9500 .
C9B C10B 1.386(16) .
C10B C11B 1.385(14) .
C10B H10B 0.9500 .
C11B C12B 1.395(15) .
C11B H11B 0.9500 .
C12B C13B 1.386(15) .
C12B C15B 1.487(19) .
C13B H13B 0.9500 .
C14B C15B 1.385(14) .
C14B H14B 0.9500 .
C15B C16B 1.378(14) .
C16B C17B 1.373(13) .
C16B H16B 0.9500 .
C17B C18B 1.396(14) .
C17B H17B 0.9500 .
C18B C19B 1.485(9) .
C19B C20B 1.386(15) .
C20B C21B 1.394(14) .
C20B H20B 0.9500 .
C21B C22B 1.388(15) .
C21B H21B 0.9500 .
C22B C23B 1.390(15) .
C22B C25B 1.476(19) .
C23B H23B 0.9500 .
C24B C25B 1.386(15) .
C24B H24B 0.9500 .
C25B C26B 1.393(15) .
C26B C27B 1.383(14) .
C26B H26B 0.9500 .
C27B C28B 1.389(16) .
C27B H27B 0.9500 .
C28B C29B 1.464(13) .
C29B H29B 0.9500 .
C30B C31B 1.378(17) .
C30B C35B 1.391(17) .
C31B C32B 1.378(15) .
C31B H31B 0.9500 .
C32B C33B 1.379(18) .
C32B H32B 0.9500 .
C33B C34B 1.385(18) .
C34B C35B 1.380(14) .
C34B H34B 0.9500 .
C35B H35B 0.9500 .
C36B H36A 0.9800 .
C36B H36B 0.9800 .
C36B H36C 0.9800 .
O1D C4D 1.369(16) .
O1D C7D 1.42(2) .
O2D C33D 1.368(16) .
O2D C36D 1.44(3) .
O2D C36A 1.46(4) .
N1D C8D 1.31(2) .
N1D C1D 1.427(16) .
N2D C13D 1.340(15) .
N2D C9D 1.346(12) .
N3D C14D 1.327(15) .
N3D C18D 1.348(11) .
N4D C23D 1.335(15) .
N4D C19D 1.343(11) .
N5D C24D 1.338(15) .
N5D C28D 1.347(12) .
N6D C29D 1.26(2) .
N6D C30D 1.416(16) .
C1D C2D 1.394(17) .
C1D C6D 1.396(17) .
C2D C3D 1.389(15) .
C2D H2D 0.9500 .
C3D C4D 1.389(19) .
C3D H3D 0.9500 .
C4D C5D 1.372(19) .
C5D C6D 1.381(15) .
C5D H5D 0.9500 .
C6D H6D 0.9500 .
C7D H7DA 0.9800 .
C7D H7DB 0.9800 .
C7D H7DC 0.9800 .
C8D C9D 1.466(13) .
C8D H8D 0.9500 .
C9D C10D 1.389(16) .
C10D C11D 1.381(15) .
C10D H10D 0.9500 .
C11D C12D 1.388(15) .
C11D H11D 0.9500 .
C12D C13D 1.388(15) .
C12D C15D 1.492(19) .
C13D H13D 0.9500 .
C14D C15D 1.387(15) .
C14D H14D 0.9500 .
C15D C16D 1.387(15) .
C16D C17D 1.376(14) .
C16D H16D 0.9500 .
C17D C18D 1.385(15) .
C17D H17D 0.9500 .
C18D C19D 1.491(9) .
C19D C20D 1.396(15) .
C20D C21D 1.383(14) .
C20D H20D 0.9500 .
C21D C22D 1.401(15) .
C21D H21D 0.9500 .
C22D C23D 1.383(15) .
C22D C25D 1.466(19) .
C23D H23D 0.9500 .
C24D C25D 1.379(15) .
C24D H24D 0.9500 .
C25D C26D 1.394(15) .
C26D C27D 1.381(14) .
C26D H26D 0.9500 .
C27D C28D 1.393(16) .
C27D H27D 0.9500 .
C28D C29D 1.469(13) .
C29D H29D 0.9500 .
C30D C31D 1.388(17) .
C30D C35D 1.397(17) .
C31D C32D 1.374(15) .
C31D H31D 0.9500 .
C32D C33D 1.378(18) .
C32D H32D 0.9500 .
C33D C34D 1.380(19) .
C34D C35D 1.382(15) .
C34D H34D 0.9500 .
C35D H35D 0.9500 .
C36D H36D 0.9800 .
C36D H36E 0.9800 .
C36D H36F 0.9800 .
C36A H36H 0.9800 .
C36A H36I 0.9800 .
C36A H36J 0.9800 .
O1E C4E 1.370(16) .
O1E C7E 1.41(2) .
N1E C8E 1.24(2) .
N1E C1E 1.415(16) .
N2E C13E 1.338(16) .
N2E C9E 1.345(12) .
N3E C14E 1.336(15) .
N3E C18E 1.345(12) .
C1E C2E 1.385(17) .
C1E C6E 1.387(17) .
C2E C3E 1.374(15) .
C2E H2E 0.9500 .
C3E C4E 1.371(19) .
C3E H3E 0.9500 .
C4E C5E 1.369(19) .
C5E C6E 1.389(15) .
C5E H5E 0.9500 .
C6E H6E 0.9500 .
C7E H7EA 0.9800 .
C7E H7EB 0.9800 .
C7E H7EC 0.9800 .
C8E C9E 1.466(13) .
C8E H8E 0.9500 .
C9E C10E 1.391(17) .
C10E C11E 1.387(15) .
C10E H10E 0.9500 .
C11E C12E 1.384(16) .
C11E H11E 0.9500 .
C12E C13E 1.392(16) .
C12E C15E 1.48(2) .
C13E H13E 0.9500 .
C14E C15E 1.387(14) .
C14E H14E 0.9500 .
C15E C16E 1.377(14) .
C16E C17E 1.381(14) .
C16E H16E 0.9500 .
C17E C18E 1.386(14) .
C17E H17E 0.9500 .
C18E C18E 1.53(5) 7_665
S5 O9 1.439(16) .
S5 O10 1.440(16) .
S5 N102 1.616(17) .
S5 C5A 1.827(14) .
S6 O11 1.428(17) .
S6 O12 1.448(17) .
S6 N102 1.605(17) .
S6 C6A 1.815(15) .
C5A F3C 1.29(2) .
C5A F2C 1.32(2) .
C5A F1C 1.33(3) .
C6A F5C 1.31(3) .
C6A F6C 1.31(3) .
C6A F4C 1.32(3) .
S9 O17 1.435(18) .
S9 O18 1.439(18) .
S9 N104 1.620(18) .
S9 C9A 1.822(15) .
S10 O19 1.407(18) .
S10 O20 1.424(18) .
S10 N104 1.638(18) .
S10 C10A 1.844(15) .
C9A F1E 1.32(3) .
C9A F3E 1.32(3) .
C9A F2E 1.34(3) .
C10A F6E 1.31(3) .
C10A F5E 1.33(3) .
C10A F4E 1.34(3) .
S1 O1' 1.39(3) .
S1 O1 1.40(3) .
S1 O2' 1.41(3) .
S1 O2 1.43(3) .
S1 O3 1.45(3) .
S1 O3' 1.46(3) .
S1 C101 2.03(2) .
C101 F2 1.26(2) .
C101 F3' 1.29(2) .
C101 F1 1.33(2) .
C101 F1' 1.33(3) .
C101 F3 1.35(2) .
C101 F2' 1.37(3) .

loop_
_geom_torsion_atom_site_label_1
_geom_torsion_atom_site_label_2
_geom_torsion_atom_site_label_3
_geom_torsion_atom_site_label_4
_geom_torsion
_geom_torsion_site_symmetry_1
_geom_torsion_site_symmetry_4
O51 Zn2 O50 Zn1 158.6(14) . .
N2E Zn2 O50 Zn1 7.0(19) . .
N1E Zn2 O50 Zn1 -82.7(18) . .
O52 Zn5 O52 Zn4 176(3) 7_665 .
N3E Zn5 O52 Zn4 35(2) 7_665 .
N3E Zn5 O52 Zn4 -55(3) . .
C8B N1B C1B C6B -48(3) . .
Zn3 N1B C1B C6B 135(2) . .
C8B N1B C1B C2B 133(3) . .
Zn3 N1B C1B C2B -44(3) . .
C6B C1B C2B C3B -3(3) . .
N1B C1B C2B C3B 176(3) . .
C1B C2B C3B C4B 1(3) . .
C7B O1B C4B C5B -178(3) . .
C7B O1B C4B C3B 0(4) . .
C2B C3B C4B O1B -175(3) . .
C2B C3B C4B C5B 2(2) . .
O1B C4B C5B C6B 175(3) . .
C3B C4B C5B C6B -3(3) . .
C4B C5B C6B C1B 0(3) . .
C2B C1B C6B C5B 3(3) . .
N1B C1B C6B C5B -176(3) . .
C1B N1B C8B C9B -178(2) . .
Zn3 N1B C8B C9B 0(3) . .
C13B N2B C9B C10B 1(2) . .
Zn3 N2B C9B C10B -178.9(15) . .
C13B N2B C9B C8B 178.4(19) . .
Zn3 N2B C9B C8B -1.4(18) . .
N1B C8B C9B N2B 1(3) . .
N1B C8B C9B C10B 179(2) . .
N2B C9B C10B C11B 2(2) . .
C8B C9B C10B C11B -175(2) . .
C9B C10B C11B C12B -2(3) . .
C10B C11B C12B C13B 0(2) . .
C10B C11B C12B C15B 175(2) . .
C9B N2B C13B C12B -3(2) . .
Zn3 N2B C13B C12B 176.3(16) . .
C11B C12B C13B N2B 3(2) . .
C15B C12B C13B N2B -172(2) . .
C18B N3B C14B C15B 1(3) . .
Zn4 N3B C14B C15B -178.9(16) . .
N3B C14B C15B C16B 2(2) . .
N3B C14B C15B C12B -172(2) . .
C13B C12B C15B C16B -139(2) . .
C11B C12B C15B C16B 46(3) . .
C13B C12B C15B C14B 35(2) . .
C11B C12B C15B C14B -140(2) . .
C14B C15B C16B C17B -3(2) . .
C12B C15B C16B C17B 171(2) . .
C15B C16B C17B C18B 2(3) . .
C14B N3B C18B C17B -3(2) . .
Zn4 N3B C18B C17B 177.4(15) . .
C14B N3B C18B C19B 178.8(19) . .
Zn4 N3B C18B C19B -1.2(19) . .
C16B C17B C18B N3B 1(2) . .
C16B C17B C18B C19B 180(2) . .
C23B N4B C19B C20B 1(2) . .
Zn4 N4B C19B C20B 174.1(16) . .
C23B N4B C19B C18B -174.6(19) . .
Zn4 N4B C19B C18B -1.2(19) . .
N3B C18B C19B N4B 2(2) . .
C17B C18B C19B N4B -176.9(18) . .
N3B C18B C19B C20B -173.7(19) . .
C17B C18B C19B C20B 8(3) . .
N4B C19B C20B C21B -3(2) . .
C18B C19B C20B C21B 172(2) . .
C19B C20B C21B C22B 2(3) . .
C20B C21B C22B C23B 2(2) . .
C20B C21B C22B C25B 179(2) . .
C19B N4B C23B C22B 3(3) . .
Zn4 N4B C23B C22B -169.2(17) . .
C21B C22B C23B N4B -5(2) . .
C25B C22B C23B N4B 178(2) . .
C28B N5B C24B C25B 1(3) . .
Zn1 N5B C24B C25B -165.9(18) . .
N5B C24B C25B C26B -2(2) . .
N5B C24B C25B C22B -175(2) . .
C21B C22B C25B C24B -155(2) . .
C23B C22B C25B C24B 22(2) . .
C21B C22B C25B C26B 33(3) . .
C23B C22B C25B C26B -150(2) . .
C24B C25B C26B C27B 2(2) . .
C22B C25B C26B C27B 174(2) . .
C25B C26B C27B C28B -1(3) . .
C24B N5B C28B C27B 1(2) . .
Zn1 N5B C28B C27B 168.7(16) . .
C24B N5B C28B C29B -179(2) . .
Zn1 N5B C28B C29B -10.7(19) . .
C26B C27B C28B N5B -1(2) . .
C26B C27B C28B C29B 179(2) . .
C30B N6B C29B C28B -167.0(19) . .
Zn1 N6B C29B C28B 6(3) . .
N5B C28B C29B N6B 3(3) . .
C27B C28B C29B N6B -177(2) . .
C29B N6B C30B C31B 13(3) . .
Zn1 N6B C30B C31B -158.0(16) . .
C29B N6B C30B C35B -166(2) . .
Zn1 N6B C30B C35B 23(2) . .
C35B C30B C31B C32B 0(2) . .
N6B C30B C31B C32B -179(2) . .
C30B C31B C32B C33B 0(3) . .
C36B O2B C33B C32B 2(3) . .
C36B O2B C33B C34B -173(2) . .
C31B C32B C33B O2B -175(2) . .
C31B C32B C33B C34B 1(2) . .
O2B C33B C34B C35B 175.9(19) . .
C32B C33B C34B C35B 0(2) . .
C33B C34B C35B C30B -1(2) . .
C31B C30B C35B C34B 1(2) . .
N6B C30B C35B C34B -179.8(18) . .
C8D N1D C1D C2D 129(3) . .
Zn1 N1D C1D C2D -54(3) . .
C8D N1D C1D C6D -48(3) . .
Zn1 N1D C1D C6D 129(2) . .
C6D C1D C2D C3D 2(2) . .
N1D C1D C2D C3D -175(2) . .
C1D C2D C3D C4D -1(3) . .
C7D O1D C4D C5D 179(3) . .
C7D O1D C4D C3D -2(4) . .
C2D C3D C4D O1D -180(3) . .
C2D C3D C4D C5D 0(3) . .
O1D C4D C5D C6D -180(2) . .
C3D C4D C5D C6D 1(3) . .
C4D C5D C6D C1D 0(3) . .
C2D C1D C6D C5D -2(3) . .
N1D C1D C6D C5D 175(2) . .
C1D N1D C8D C9D -177(2) . .
Zn1 N1D C8D C9D 6(3) . .
C13D N2D C9D C10D -6(2) . .
Zn1 N2D C9D C10D 174.0(15) . .
C13D N2D C9D C8D 168(2) . .
Zn1 N2D C9D C8D -11.3(19) . .
N1D C8D C9D N2D 4(3) . .
N1D C8D C9D C10D 179(2) . .
N2D C9D C10D C11D 5(2) . .
C8D C9D C10D C11D -169(2) . .
C9D C10D C11D C12D 1(3) . .
C10D C11D C12D C13D -5(2) . .
C10D C11D C12D C15D 172(2) . .
C9D N2D C13D C12D 2(3) . .
Zn1 N2D C13D C12D -178.4(16) . .
C11D C12D C13D N2D 4(2) . .
C15D C12D C13D N2D -174(2) . .
C18D N3D C14D C15D 0(3) . .
Zn4 N3D C14D C15D 178.3(15) . .
N3D C14D C15D C16D 2(2) . .
N3D C14D C15D C12D -177(2) . .
C11D C12D C15D C16D 47(3) . .
C13D C12D C15D C16D -135(2) . .
C11D C12D C15D C14D -134(2) . .
C13D C12D C15D C14D 43(2) . .
C14D C15D C16D C17D -3(2) . .
C12D C15D C16D C17D 176(2) . .
C15D C16D C17D C18D 2(3) . .
C14D N3D C18D C17D -1(2) . .
Zn4 N3D C18D C17D -179.6(15) . .
C14D N3D C18D C19D 178.2(19) . .
Zn4 N3D C18D C19D 0.0(18) . .
C16D C17D C18D N3D 0(2) . .
C16D C17D C18D C19D -179(2) . .
C23D N4D C19D C20D 4(2) . .
Zn4 N4D C19D C20D -177.3(16) . .
C23D N4D C19D C18D -175.0(19) . .
Zn4 N4D C19D C18D 3.5(18) . .
N3D C18D C19D N4D -2(2) . .
C17D C18D C19D N4D 177.3(17) . .
N3D C18D C19D C20D 178.5(19) . .
C17D C18D C19D C20D -2(2) . .
N4D C19D C20D C21D -5(2) . .
C18D C19D C20D C21D 174(2) . .
C19D C20D C21D C22D 2(3) . .
C20D C21D C22D C23D 2(2) . .
C20D C21D C22D C25D 176(2) . .
C19D N4D C23D C22D 0(3) . .
Zn4 N4D C23D C22D -178.1(15) . .
C21D C22D C23D N4D -3(2) . .
C25D C22D C23D N4D -177(2) . .
C28D N5D C24D C25D 3(3) . .
Zn3 N5D C24D C25D 176.0(16) . .
N5D C24D C25D C26D -2(2) . .
N5D C24D C25D C22D -174(2) . .
C23D C22D C25D C24D 30(2) . .
C21D C22D C25D C24D -143.0(19) . .
C23D C22D C25D C26D -141.4(19) . .
C21D C22D C25D C26D 45(2) . .
C24D C25D C26D C27D 0(2) . .
C22D C25D C26D C27D 172.2(19) . .
C25D C26D C27D C28D 1(2) . .
C24D N5D C28D C27D -2(2) . .
Zn3 N5D C28D C27D -176.0(15) . .
C24D N5D C28D C29D 175.3(18) . .
Zn3 N5D C28D C29D 2(2) . .
C26D C27D C28D N5D 1(2) . .
C26D C27D C28D C29D -176.7(19) . .
C30D N6D C29D C28D 175(2) . .
Zn3 N6D C29D C28D 5(3) . .
N5D C28D C29D N6D -5(3) . .
C27D C28D C29D N6D 173(2) . .
C29D N6D C30D C31D 170(2) . .
Zn3 N6D C30D C31D -21(3) . .
C29D N6D C30D C35D -16(3) . .
Zn3 N6D C30D C35D 153(2) . .
C35D C30D C31D C32D 0(3) . .
N6D C30D C31D C32D 174(3) . .
C30D C31D C32D C33D 0(3) . .
C36D O2D C33D C32D 2(4) . .
C36A O2D C33D C32D -162(6) . .
C36D O2D C33D C34D -178(4) . .
C36A O2D C33D C34D 18(6) . .
C31D C32D C33D O2D 179(3) . .
C31D C32D C33D C34D -1(3) . .
O2D C33D C34D C35D -179(3) . .
C32D C33D C34D C35D 1(3) . .
C33D C34D C35D C30D -1(3) . .
C31D C30D C35D C34D 0(3) . .
N6D C30D C35D C34D -174(3) . .
C8E N1E C1E C2E -152(3) . .
Zn2 N1E C1E C2E 16(3) . .
C8E N1E C1E C6E 28(4) . .
Zn2 N1E C1E C6E -163.9(19) . .
C6E C1E C2E C3E 0(3) . .
N1E C1E C2E C3E 180(2) . .
C1E C2E C3E C4E 1(3) . .
C7E O1E C4E C5E -14(4) . .
C7E O1E C4E C3E 172(3) . .
C2E C3E C4E C5E -2(2) . .
C2E C3E C4E O1E 172(3) . .
O1E C4E C5E C6E -172(3) . .
C3E C4E C5E C6E 2(3) . .
C2E C1E C6E C5E 1(2) . .
N1E C1E C6E C5E -180(3) . .
C4E C5E C6E C1E -2(3) . .
C1E N1E C8E C9E 174(2) . .
Zn2 N1E C8E C9E 4(4) . .
C13E N2E C9E C10E -1(2) . .
Zn2 N2E C9E C10E 176.8(17) . .
C13E N2E C9E C8E 177(2) . .
Zn2 N2E C9E C8E -5(2) . .
N1E C8E C9E N2E 1(4) . .
N1E C8E C9E C10E 179(3) . .
N2E C9E C10E C11E 3(2) . .
C8E C9E C10E C11E -175(3) . .
C9E C10E C11E C12E -2(3) . .
C10E C11E C12E C13E 0(2) . .
C10E C11E C12E C15E 179(3) . .
C9E N2E C13E C12E -1(3) . .
Zn2 N2E C13E C12E -178.8(19) . .
C11E C12E C13E N2E 2(3) . .
C15E C12E C13E N2E -177(2) . .
C18E N3E C14E C15E -1(3) . .
Zn5 N3E C14E C15E 179.6(17) . .
N3E C14E C15E C16E 4(3) . .
N3E C14E C15E C12E -173(3) . .
C11E C12E C15E C16E 37(3) . .
C13E C12E C15E C16E -145(2) . .
C11E C12E C15E C14E -147(2) . .
C13E C12E C15E C14E 32(3) . .
C14E C15E C16E C17E -3(2) . .
C12E C15E C16E C17E 174(2) . .
C15E C16E C17E C18E 1(3) . .
C14E N3E C18E C17E -2(3) . .
Zn5 N3E C18E C17E 177.9(18) . .
C14E N3E C18E C18E 180(3) . 7_665
Zn5 N3E C18E C18E -1(4) . 7_665
C16E C17E C18E N3E 2(3) . .
C16E C17E C18E C18E -180(4) . 7_665
O11 S6 N102 S5 155(3) . .
O12 S6 N102 S5 22(3) . .
C6A S6 N102 S5 -91(3) . .
O9 S5 N102 S6 168(3) . .
O10 S5 N102 S6 39(3) . .
C5A S5 N102 S6 -80(3) . .
O9 S5 C5A F3C 171(3) . .
O10 S5 C5A F3C -61(3) . .
N102 S5 C5A F3C 57(3) . .
O9 S5 C5A F2C -65(3) . .
O10 S5 C5A F2C 63(3) . .
N102 S5 C5A F2C -178(2) . .
O9 S5 C5A F1C 53(3) . .
O10 S5 C5A F1C -179(2) . .
N102 S5 C5A F1C -60(3) . .
O11 S6 C6A F5C 73(3) . .
O12 S6 C6A F5C -167(3) . .
N102 S6 C6A F5C -47(3) . .
O11 S6 C6A F6C 179(3) . .
O12 S6 C6A F6C -61(3) . .
N102 S6 C6A F6C 58(3) . .
O11 S6 C6A F4C -38(4) . .
O12 S6 C6A F4C 82(3) . .
N102 S6 C6A F4C -158(3) . .
O17 S9 N104 S10 -19(4) . .
O18 S9 N104 S10 -144(3) . .
C9A S9 N104 S10 103(3) . .
O19 S10 N104 S9 112(4) . .
O20 S10 N104 S9 -36(4) . .
C10A S10 N104 S9 -134(3) . .
O17 S9 C9A F1E -51(4) . .
O18 S9 C9A F1E 74(4) . .
N104 S9 C9A F1E -176(3) . .
O17 S9 C9A F3E 68(4) . .
O18 S9 C9A F3E -167(4) . .
N104 S9 C9A F3E -57(4) . .
O17 S9 C9A F2E -168(4) . .
O18 S9 C9A F2E -44(4) . .
N104 S9 C9A F2E 66(4) . .
O19 S10 C10A F6E 59(4) . .
O20 S10 C10A F6E -164(4) . .
N104 S10 C10A F6E -58(4) . .
O19 S10 C10A F5E -73(4) . .
O20 S10 C10A F5E 64(4) . .
N104 S10 C10A F5E 171(4) . .
O19 S10 C10A F4E 173(4) . .
O20 S10 C10A F4E -50(4) . .
N104 S10 C10A F4E 57(3) . .

loop_
_platon_squeeze_void_nr
_platon_squeeze_void_average_x
_platon_squeeze_void_average_y
_platon_squeeze_void_average_z
_platon_squeeze_void_volume
_platon_squeeze_void_count_electrons
_platon_squeeze_void_content
1 -0.015 -0.006 0.000 13995 6766 ' '
